data_2105586
loop_
_publ_author_name
'Blake, Alexander J.'
'Clark, Bernard A. J.'
'Gierens, Hedi'
'Gould, Robert O.'
'Hunter, Gordon A.'
'McNab, Hamish'
'Morrow, Mark'
'Sommerville, Craig C.'

_publ_section_title
;
 Intramolecular and intermolecular geometry of thiophenes with
 oxygen-containing substituents
;
_journal_issue 6
_journal_name_full 'Acta Crystallographica Section B'
_journal_page_first 963
_journal_page_last 974
_journal_paper_doi 10.1107/S0108768199003547
_journal_volume 55
_journal_year 1999
_chemical_formula_moiety 'C7 H8 O2 S'
_chemical_formula_sum 'C7 H8 O2 S'
_chemical_formula_weight 156.19
_chemical_name_systematic
;
 ?
;
_space_group_IT_number 2
_symmetry_cell_setting triclinic
_symmetry_space_group_name_Hall '-P 1'
_symmetry_space_group_name_H-M 'P -1'
_audit_creation_method SHELXL-97
_cell_angle_alpha 63.112(5)
_cell_angle_beta 64.660(5)
_cell_angle_gamma 89.636(5)
_cell_formula_units_Z 2
_cell_length_a 7.5941(9)
_cell_length_b 7.8219(10)
_cell_length_c 7.9811(9)
_cell_measurement_reflns_used 52
_cell_measurement_temperature 293(2)
_cell_measurement_theta_max 13
_cell_measurement_theta_min 11
_cell_volume 371.70(8)
_computing_cell_refinement DIF4
_computing_data_collection DIF4
_computing_data_reduction REDU4
_computing_molecular_graphics SHELXTL/PC
_computing_publication_material SHELXL-97
_computing_structure_refinement 'SHELXL-97 (Sheldrick, 1997)'
_computing_structure_solution 'SHELXS-97 (Sheldrick, 1990)'
_diffrn_ambient_temperature 293(2)
_diffrn_measured_fraction_theta_full .980
_diffrn_measured_fraction_theta_max .980
_diffrn_measurement_device_type 'Stoe Stadi-4 four-circle'
_diffrn_measurement_method \w/2\q
_diffrn_radiation_monochromator graphite
_diffrn_radiation_source 'fine-focus sealed tube'
_diffrn_radiation_type MoK\a
_diffrn_radiation_wavelength .71073
_diffrn_reflns_av_R_equivalents .0374
_diffrn_reflns_av_sigmaI/netI .0216
_diffrn_reflns_limit_h_max 8
_diffrn_reflns_limit_h_min -8
_diffrn_reflns_limit_k_max 9
_diffrn_reflns_limit_k_min -7
_diffrn_reflns_limit_l_max 9
_diffrn_reflns_limit_l_min 0
_diffrn_reflns_number 1276
_diffrn_reflns_theta_full 24.79
_diffrn_reflns_theta_max 24.79
_diffrn_reflns_theta_min 3.00
_diffrn_standards_interval_time 60
_diffrn_standards_number 3
_exptl_absorpt_coefficient_mu .367
_exptl_absorpt_correction_type none
_exptl_crystal_colour colourless
_exptl_crystal_density_diffrn 1.396
_exptl_crystal_density_method 'not measured'
_exptl_crystal_description block
_exptl_crystal_F_000 164
_exptl_crystal_size_max .50
_exptl_crystal_size_mid .50
_exptl_crystal_size_min .50
_refine_diff_density_max .25
_refine_diff_density_min -.17
_refine_ls_extinction_coef .026(15)
_refine_ls_extinction_method SHELXL
_refine_ls_goodness_of_fit_ref 1.06
_refine_ls_hydrogen_treatment refall
_refine_ls_matrix_type full
_refine_ls_number_parameters 124
_refine_ls_number_reflns 1253
_refine_ls_number_restraints 0
_refine_ls_restrained_S_all 1.059
_refine_ls_R_factor_all .0446
_refine_ls_R_factor_gt .0321
_refine_ls_shift/su_max .001
_refine_ls_shift/su_mean .000
_refine_ls_structure_factor_coef Fsqd
_refine_ls_weighting_details 'w=1/[\s^2^(Fo^2^)+(0.054P)^2^+0.050P] where P=(Fo^2^+2Fc^2^)/3'
_refine_ls_weighting_scheme calc
_refine_ls_wR_factor_ref .0878
_reflns_number_gt 1035
_reflns_number_total 1253
_reflns_threshold_expression >2sigma(I)
_cod_data_source_file ha0185.cif
_cod_data_source_block 3
_cod_depositor_comments
;
The following automatic conversions were performed:

'_refine_ls_weighting_scheme' value 'calc
w=1/[\s^2^(Fo^2^)+(0.054P)^2^+0.050P] where P=(Fo^2^+2Fc^2^)/3' was
changed to 'calc'. New tag '_refine_ls_weighting_details' was
created. The value of the new tag was set to
'w=1/[\s^2^(Fo^2^)+(0.054P)^2^+0.050P] where P=(Fo^2^+2Fc^2^)/3'.

Automatic conversion script
Id: cif_fix_values 3143 2015-03-26 13:38:13Z robertas 
;
_cod_database_code 2105586

loop_
_symmetry_equiv_pos_as_xyz
'x, y, z'
'-x, -y, -z'

loop_
_atom_site_label
_atom_site_fract_x
_atom_site_fract_y
_atom_site_fract_z
_atom_site_U_iso_or_equiv
_atom_site_adp_type
_atom_site_calc_flag
_atom_site_occupancy
_atom_site_type_symbol
S1 .20186(7) .74459(8) .41900(8) .0492(2) Uani d 1 S
C2 .4477(3) .7519(3) .3660(3) .0365(4) Uani d 1 C
C2A .5030(3) .7646(3) .5141(3) .0379(4) Uani d 1 C
O2A .3749(2) .7564(2) .6777(2) .0540(4) Uani d 1 O
C2M .7182(3) .7905(4) .4611(4) .0523(6) Uani d 1 C
H2B1 .793(4) .894(4) .326(5) .091(10) Uiso d 1 H
H2B2 .769(5) .672(5) .468(5) .095(9) Uiso d 1 H
H2B3 .743(4) .805(4) .556(5) .087(9) Uiso d 1 H
C3 .5597(3) .7454(3) .1789(3) .0388(4) Uani d 1 C
O3 .75642(19) .7482(2) .1060(2) .0518(4) Uani d 1 O
C3M .8534(4) .7177(4) -.0727(4) .0559(6) Uani d 1 C
H3A1 .783(4) .591(4) -.042(4) .060(6) Uiso d 1 H
H3A2 .853(4) .819(4) -.193(5) .070(8) Uiso d 1 H
H3A3 .982(4) .716(3) -.092(4) .062(7) Uiso d 1 H
C4 .4434(3) .7362(3) .0824(3) .0485(5) Uani d 1 C
H4 .489(3) .735(3) -.035(4) .055(6) Uiso d 1 H
C5 .2508(4) .7355(3) .1949(4) .0548(6) Uani d 1 C
H5 .141(4) .732(4) .160(4) .070(7) Uiso d 1 H

loop_
_atom_site_aniso_label
_atom_site_aniso_U_11
_atom_site_aniso_U_22
_atom_site_aniso_U_33
_atom_site_aniso_U_12
_atom_site_aniso_U_13
_atom_site_aniso_U_23
S1 .0323(3) .0667(4) .0563(4) .0170(2) -.0213(2) -.0362(3)
C2 .0307(9) .0394(10) .0400(10) .0103(7) -.0164(7) -.0207(8)
C2A .0394(10) .0386(9) .0387(10) .0119(7) -.0190(8) -.0212(8)
O2A .0483(9) .0751(10) .0445(8) .0161(7) -.0179(7) -.0382(8)
C2M .0448(12) .0715(16) .0583(14) .0171(11) -.0308(11) -.0399(13)
C3 .0359(9) .0414(10) .0367(9) .0072(7) -.0146(8) -.0202(8)
O3 .0339(7) .0789(10) .0495(8) .0156(6) -.0148(6) -.0419(8)
C3M .0474(13) .0686(15) .0457(12) .0155(11) -.0096(10) -.0357(12)
C4 .0507(12) .0592(13) .0436(12) .0110(9) -.0251(10) -.0290(10)
C5 .0528(13) .0659(14) .0625(14) .0159(10) -.0380(11) -.0347(11)

loop_
_atom_type_symbol
_atom_type_description
_atom_type_scat_dispersion_real
_atom_type_scat_dispersion_imag
_atom_type_scat_source
C C .0033 .0016 'International Tables Vol C Tables 4.2.6.8 and 6.1.1.4'
H H .0000 .0000 'International Tables Vol C Tables 4.2.6.8 and 6.1.1.4'
O O .0106 .0060 'International Tables Vol C Tables 4.2.6.8 and 6.1.1.4'
S S .1246 .1234 'International Tables Vol C Tables 4.2.6.8 and 6.1.1.4'

loop_
_geom_angle_atom_site_label_1
_geom_angle_atom_site_label_2
_geom_angle_atom_site_label_3
_geom_angle
_geom_angle_publ_flag
C5 S1 C2 91.63(10) yes
C3 C2 C2A 131.62(17) yes
C3 C2 S1 110.52(14) yes
C2A C2 S1 117.86(14) yes
O2A C2A C2 120.20(17) yes
O2A C2A C2M 120.89(18) yes
C2 C2A C2M 118.91(17) yes
O3 C3 C2 121.19(17) yes
O3 C3 C4 126.43(17) yes
C2 C3 C4 112.39(17) yes
C3 O3 C3M 117.10(17) yes
C5 C4 C3 112.05(19) yes
C4 C5 S1 113.42(17) yes

loop_
_geom_bond_atom_site_label_1
_geom_bond_atom_site_label_2
_geom_bond_distance
_geom_bond_publ_flag
S1 C5 1.699(2) yes
S1 C2 1.7237(17) yes
C2 C3 1.392(3) yes
C2 C2A 1.454(3) yes
C2A O2A 1.222(2) yes
C2A C2M 1.492(3) yes
C3 O3 1.347(2) yes
C3 C4 1.419(3) yes
O3 C3M 1.428(2) yes
C4 C5 1.347(3) yes

loop_
_geom_torsion_atom_site_label_1
_geom_torsion_atom_site_label_2
_geom_torsion_atom_site_label_3
_geom_torsion_atom_site_label_4
_geom_torsion
C5 S1 C2 C3 -.52(16)
C5 S1 C2 C2A 179.06(15)
C3 C2 C2A O2A -175.57(19)
S1 C2 C2A O2A 5.0(2)
C3 C2 C2A C2M 5.3(3)
S1 C2 C2A C2M -174.21(16)
C2A C2 C3 O3 .9(3)
S1 C2 C3 O3 -179.60(14)
C2A C2 C3 C4 -179.04(19)
S1 C2 C3 C4 .5(2)
C2 C3 O3 C3M 172.84(19)
C4 C3 O3 C3M -7.2(3)
O3 C3 C4 C5 179.94(19)
C2 C3 C4 C5 -.1(3)
C3 C4 C5 S1 -.3(3)
C2 S1 C5 C4 .46(19)
